data_7228047
loop_
_publ_author_name
'Gu, Jinzhong'
'Kirillov, Alexander M.'
'Liang, Xiaoxiao'
'Cui, Yanhui'
'Wu, Jiang'
'Shi, Zi-Fa'

_publ_section_title
;
 Introducing 2-(2-carboxyphenoxy)terephthalic acid as a new versatile
 building block for design of diverse coordination polymers: Synthesis,
 structural features, luminescence sensing, and magnetism
;
_journal_name_full CrystEngComm
_journal_paper_doi 10.1039/C7CE00219J
_journal_year 2017
_chemical_formula_moiety 'C30 H23 Cd3 Cl O18, H2 O'
_chemical_formula_sum 'C30 H25 Cd3 Cl O19'
_chemical_formula_weight 1062.15
_space_group_crystal_system triclinic
_space_group_IT_number 2
_space_group_name_Hall '-P 1'
_space_group_name_H-M_alt 'P -1'
_symmetry_space_group_name_Hall '-P 1'
_symmetry_space_group_name_H-M 'P -1'
_atom_sites_solution_hydrogens mixed
_atom_sites_solution_primary direct
_audit_creation_date 2017-03-24
_audit_creation_method
;
Olex2 1.2
(compiled 2017.03.02 svn.r3394 for OlexSys, GUI svn.r5324)
;
_audit_update_record
;
2017-03-26 deposited with the CCDC.
2017-04-10 downloaded from the CCDC.
;
_cell_angle_alpha 109.047(5)
_cell_angle_beta 103.976(4)
_cell_angle_gamma 90.040(5)
_cell_formula_units_Z 2
_cell_length_a 10.8678(6)
_cell_length_b 14.2781(9)
_cell_length_c 14.5680(6)
_cell_measurement_reflns_used 4542
_cell_measurement_temperature 294.2(3)
_cell_measurement_theta_max 27.4710
_cell_measurement_theta_min 3.4890
_cell_volume 2065.7(2)
_computing_cell_refinement
;
CrysAlisPro, Agilent Technologies,
Version 1.171.37.35 (release 13-08-2014 CrysAlis171 .NET)
(compiled Aug 13 2014,18:06:01)
;
_computing_data_collection
;
CrysAlisPro, Agilent Technologies,
Version 1.171.37.35 (release 13-08-2014 CrysAlis171 .NET)
(compiled Aug 13 2014,18:06:01)
;
_computing_data_reduction
;
CrysAlisPro, Agilent Technologies,
Version 1.171.37.35 (release 13-08-2014 CrysAlis171 .NET)
(compiled Aug 13 2014,18:06:01)
;
_computing_molecular_graphics 'Olex2 (Dolomanov et al., 2009)'
_computing_publication_material 'Olex2 (Dolomanov et al., 2009)'
_computing_structure_refinement 'ShelXL (Sheldrick, 2015)'
_computing_structure_solution 'ShelXS (Sheldrick, 2008)'
_diffrn_ambient_environment air
_diffrn_ambient_temperature 294.2(3)
_diffrn_detector 'CCD plate'
_diffrn_detector_area_resol_mean 16.0733
_diffrn_detector_type Eos
_diffrn_measured_fraction_theta_full 0.997
_diffrn_measured_fraction_theta_max 0.997
_diffrn_measurement_details
;
#__ type_ start__ end____ width___ exp.time_
  1 omega  -20.00   24.40   1.2000   30.0000
omega____ theta____ kappa____ phi______ frames
    -      -24.0420  -99.0000  -30.0000 37

#__ type_ start__ end____ width___ exp.time_
  2 omega   71.00  105.80   1.2000   30.0000
omega____ theta____ kappa____ phi______ frames
    -       27.1670  178.0000  -30.0000 29

#__ type_ start__ end____ width___ exp.time_
  3 omega   -2.00  101.20   1.2000   30.0000
omega____ theta____ kappa____ phi______ frames
    -       27.1670   57.0000   90.0000 86

#__ type_ start__ end____ width___ exp.time_
  4 omega   36.00  115.20   1.2000   30.0000
omega____ theta____ kappa____ phi______ frames
    -       27.1670  178.0000 -120.0000 66

#__ type_ start__ end____ width___ exp.time_
  5 omega  -27.00   60.60   1.2000   30.0000
omega____ theta____ kappa____ phi______ frames
    -       27.1670  -19.0000  150.0000 73

#__ type_ start__ end____ width___ exp.time_
  6 omega   -6.00   96.00   1.2000   30.0000
omega____ theta____ kappa____ phi______ frames
    -       27.1670   38.0000    0.0000 85
;
_diffrn_measurement_device 'four-circle diffractometer'
_diffrn_measurement_device_type 'SuperNova, Dual, Cu at zero, Eos'
_diffrn_measurement_method '\w scans'
_diffrn_orient_matrix_UB_11 -0.0567045000
_diffrn_orient_matrix_UB_12 0.0092017000
_diffrn_orient_matrix_UB_13 0.0162258000
_diffrn_orient_matrix_UB_21 0.0197318000
_diffrn_orient_matrix_UB_22 0.0515883000
_diffrn_orient_matrix_UB_23 0.0208817000
_diffrn_orient_matrix_UB_31 -0.0308719000
_diffrn_orient_matrix_UB_32 0.0060719000
_diffrn_orient_matrix_UB_33 -0.0462548000
_diffrn_radiation_monochromator mirror
_diffrn_radiation_probe x-ray
_diffrn_radiation_type MoK\a
_diffrn_radiation_wavelength 0.71073
_diffrn_reflns_av_R_equivalents 0.0327
_diffrn_reflns_av_unetI/netI 0.0588
_diffrn_reflns_Laue_measured_fraction_full 0.997
_diffrn_reflns_Laue_measured_fraction_max 0.997
_diffrn_reflns_limit_h_max 12
_diffrn_reflns_limit_h_min -8
_diffrn_reflns_limit_k_max 16
_diffrn_reflns_limit_k_min -17
_diffrn_reflns_limit_l_max 16
_diffrn_reflns_limit_l_min -17
_diffrn_reflns_number 12646
_diffrn_reflns_point_group_measured_fraction_full 0.997
_diffrn_reflns_point_group_measured_fraction_max 0.997
_diffrn_reflns_theta_full 25.050
_diffrn_reflns_theta_max 25.050
_diffrn_reflns_theta_min 3.416
_diffrn_source 'SuperNova (Mo) X-ray Source'
_exptl_absorpt_coefficient_mu 1.665
_exptl_absorpt_correction_T_max 1.00000
_exptl_absorpt_correction_T_min 0.91273
_exptl_absorpt_correction_type multi-scan
_exptl_absorpt_process_details
;
CrysAlisPro, Agilent Technologies,
Version 1.171.37.35 (release 13-08-2014 CrysAlis171 .NET)
(compiled Aug 13 2014,18:06:01)
Empirical absorption correction using spherical harmonics,
 implemented in SCALE3 ABSPACK scaling algorithm.
;
_exptl_crystal_colour colorless
_exptl_crystal_density_diffrn 1.708
_exptl_crystal_description block
_exptl_crystal_F_000 1036
_exptl_crystal_size_max 0.28
_exptl_crystal_size_mid 0.22
_exptl_crystal_size_min 0.2
_exptl_transmission_factor_max 1.000
_exptl_transmission_factor_min 0.913
_refine_diff_density_max 2.152
_refine_diff_density_min -1.412
_refine_diff_density_rms 0.182
_refine_ls_extinction_method none
_refine_ls_goodness_of_fit_ref 1.140
_refine_ls_hydrogen_treatment constr
_refine_ls_matrix_type full
_refine_ls_number_parameters 478
_refine_ls_number_reflns 7277
_refine_ls_number_restraints 0
_refine_ls_restrained_S_all 1.140
_refine_ls_R_factor_all 0.0839
_refine_ls_R_factor_gt 0.0731
_refine_ls_shift/su_max 0.000
_refine_ls_shift/su_mean 0.000
_refine_ls_structure_factor_coef Fsqd
_refine_ls_weighting_details 'w=1/[\s^2^(Fo^2^)+(0.0333P)^2^+41.2759P] where P=(Fo^2^+2Fc^2^)/3'
_refine_ls_weighting_scheme calc
_refine_ls_wR_factor_gt 0.1765
_refine_ls_wR_factor_ref 0.1812
_reflns_Friedel_coverage 0.000
_reflns_number_gt 6085
_reflns_number_total 7277
_reflns_threshold_expression 'I > 2\s(I)'
_cod_data_source_file c7ce00219j2.cif
_cod_data_source_block 280-5cd
_cod_database_code 7228047
_shelx_shelxl_version_number 2014/7
_shelx_space_group_comment
;
The symmetry employed for this shelxl refinement is uniquely defined
by the following loop, which should always be used as a source of
symmetry information in preference to the above space-group names.
They are only intended as comments.
;
_shelx_estimated_absorpt_t_max 0.732
_shelx_estimated_absorpt_t_min 0.653
_reflns_odcompleteness_completeness 99.78
_reflns_odcompleteness_iscentric 1
_reflns_odcompleteness_theta 26.32
_olex2_refinement_description
;
1. Fixed Uiso
 At 1.2 times of:
  All C(H) groups, All O(H) groups, All O(H,H) groups
2.a Riding coordinates:
 O9(H9), O15(H15A,H15B), O16(H16A,H16B), O17(H17A,H17B), O18(H18A,H18B),
 O19(H19A,H19B)
2.b Aromatic/amide H refined with riding coordinates:
 C3(H3), C4(H4), C5(H5), C6(H6), C9(H9A), C12(H12), C13(H13), C18(H18),
 C19(H19), C20(H20), C21(H21), C24(H24), C27(H27), C28(H28)
;
_olex2_date_sample_data_collection 2016-06-08
_olex2_submission_special_instructions 'No special instructions were received'

loop_
_space_group_symop_operation_xyz
'x, y, z'
'-x, -y, -z'

loop_
_atom_site_label
_atom_site_type_symbol
_atom_site_fract_x
_atom_site_fract_y
_atom_site_fract_z
_atom_site_U_iso_or_equiv
_atom_site_adp_type
_atom_site_occupancy
_atom_site_site_symmetry_order
_atom_site_calc_flag
_atom_site_refinement_flags_posn
Cd1 Cd 0.73917(7) 0.94017(6) 0.20493(6) 0.0315(2) Uani 1 1 d .
Cd2 Cd 0.65211(8) 1.19621(6) 0.18841(6) 0.0296(2) Uani 1 1 d .
Cd3 Cd 0.90603(8) 1.17921(6) 0.45351(6) 0.0320(2) Uani 1 1 d .
Cl1 Cl 0.7985(3) 1.2948(2) 0.3596(2) 0.0506(8) Uani 1 1 d .
O1 O 0.6843(7) 0.8127(6) 0.0622(6) 0.0389(19) Uani 1 1 d .
O2 O 0.6746(8) 0.6691(7) -0.0591(7) 0.058(3) Uani 1 1 d .
O3 O 0.9375(7) 0.8800(5) 0.1594(6) 0.0345(18) Uani 1 1 d .
O4 O 1.2033(8) 0.8247(6) -0.0967(6) 0.044(2) Uani 1 1 d .
O5 O 1.2582(8) 0.9779(7) -0.0841(7) 0.047(2) Uani 1 1 d .
O6 O 0.9054(7) 1.0490(6) 0.3031(5) 0.0324(17) Uani 1 1 d .
O7 O 1.0608(8) 1.1648(6) 0.3549(6) 0.045(2) Uani 1 1 d .
O8 O 0.7620(7) 0.8294(6) 0.2866(6) 0.041(2) Uani 1 1 d .
O9 O 0.7520(8) 0.6864(7) 0.3105(8) 0.061(3) Uani 1 1 d .
H9 H 0.7201 0.6325 0.2816 0.073 Uiso 1 1 d R
O10 O 0.5198(8) 0.8852(5) 0.2240(6) 0.0380(19) Uani 1 1 d .
O11 O 0.6173(7) 1.0636(6) 0.2398(6) 0.0348(18) Uani 1 1 d .
O12 O 0.4879(9) 1.1788(6) 0.2768(7) 0.049(2) Uani 1 1 d .
O13 O 0.2511(10) 0.7948(9) 0.4317(9) 0.069(3) Uani 1 1 d .
O14 O 0.2248(10) 0.9391(9) 0.5368(8) 0.066(3) Uani 1 1 d .
O15 O 0.5663(8) 1.3369(6) 0.1695(7) 0.050(2) Uani 1 1 d .
H15A H 0.4906 1.3353 0.1350 0.060 Uiso 1 1 d R
H15B H 0.6230 1.3267 0.2160 0.060 Uiso 1 1 d R
O16 O 0.5006(8) 1.1133(7) 0.0396(7) 0.053(2) Uani 1 1 d .
H16A H 0.4410 1.1371 0.0665 0.063 Uiso 1 1 d R
H16B H 0.5700 1.0870 0.0520 0.063 Uiso 1 1 d R
O17 O 1.0561(10) 1.1039(7) 0.5438(7) 0.067(3) Uani 1 1 d .
H17A H 0.9760 1.0913 0.5205 0.081 Uiso 1 1 d R
H17B H 1.1148 1.1252 0.5979 0.081 Uiso 1 1 d R
O18 O 1.0116(11) 1.3172(7) 0.5831(9) 0.086(4) Uani 1 1 d .
H18A H 1.0859 1.3166 0.6162 0.103 Uiso 1 1 d R
H18B H 0.9587 1.3117 0.5277 0.103 Uiso 1 1 d R
O19 O 0.9526(17) 1.3532(12) 0.1677(18) 0.179(10) Uani 1 1 d .
H19A H 0.9040 1.2996 0.1440 0.215 Uiso 1 1 d R
H19B H 0.9935 1.3482 0.2236 0.215 Uiso 1 1 d R
C1 C 0.7285(11) 0.7307(9) 0.0222(9) 0.037(3) Uani 1 1 d .
C2 C 0.8560(11) 0.7089(8) 0.0776(9) 0.034(2) Uani 1 1 d .
C3 C 0.8732(12) 0.6093(9) 0.0653(11) 0.047(3) Uani 1 1 d .
H3 H 0.8098 0.5602 0.0220 0.057 Uiso 1 1 calc R
C4 C 0.9859(14) 0.5831(10) 0.1180(11) 0.051(3) Uani 1 1 d .
H4 H 0.9955 0.5167 0.1116 0.061 Uiso 1 1 calc R
C5 C 1.0820(12) 0.6545(10) 0.1789(11) 0.049(3) Uani 1 1 d .
H5 H 1.1579 0.6363 0.2114 0.059 Uiso 1 1 calc R
C6 C 1.0661(11) 0.7534(9) 0.1920(9) 0.040(3) Uani 1 1 d .
H6 H 1.1302 0.8025 0.2340 0.049 Uiso 1 1 calc R
C7 C 0.9525(10) 0.7782(8) 0.1414(8) 0.030(2) Uani 1 1 d .
C8 C 1.0259(9) 0.9375(7) 0.1421(8) 0.025(2) Uani 1 1 d .
C9 C 1.0747(10) 0.8980(8) 0.0597(8) 0.030(2) Uani 1 1 d .
H9A H 1.0537 0.8317 0.0193 0.036 Uiso 1 1 calc R
C10 C 1.1553(10) 0.9583(8) 0.0380(8) 0.028(2) Uani 1 1 d .
C11 C 1.2083(11) 0.9170(9) -0.0547(8) 0.034(3) Uani 1 1 d .
C12 C 1.1868(11) 1.0563(8) 0.0969(9) 0.035(3) Uani 1 1 d .
H12 H 1.2404 1.0963 0.0813 0.042 Uiso 1 1 calc R
C13 C 1.1387(10) 1.0946(8) 0.1786(9) 0.035(3) Uani 1 1 d .
H13 H 1.1611 1.1608 0.2189 0.042 Uiso 1 1 calc R
C14 C 1.0564(9) 1.0366(8) 0.2031(8) 0.027(2) Uani 1 1 d .
C15 C 1.0055(10) 1.0860(9) 0.2918(9) 0.034(3) Uani 1 1 d .
C16 C 0.7049(11) 0.7476(9) 0.2712(9) 0.038(3) Uani 1 1 d .
C17 C 0.5756(10) 0.7168(8) 0.1988(8) 0.032(2) Uani 1 1 d .
C18 C 0.5370(13) 0.6164(9) 0.1475(11) 0.051(3) Uani 1 1 d .
H18 H 0.5914 0.5697 0.1614 0.061 Uiso 1 1 calc R
C19 C 0.4226(12) 0.5828(10) 0.0775(9) 0.047(3) Uani 1 1 d .
H19 H 0.4023 0.5153 0.0422 0.057 Uiso 1 1 calc R
C20 C 0.3380(13) 0.6514(11) 0.0605(11) 0.060(4) Uani 1 1 d .
H20 H 0.2585 0.6296 0.0156 0.072 Uiso 1 1 calc R
C21 C 0.3703(11) 0.7503(10) 0.1088(11) 0.048(3) Uani 1 1 d .
H21 H 0.3139 0.7958 0.0949 0.058 Uiso 1 1 calc R
C22 C 0.4884(10) 0.7846(8) 0.1796(8) 0.030(2) Uani 1 1 d .
C23 C 0.4581(10) 0.9369(8) 0.2979(8) 0.028(2) Uani 1 1 d .
C24 C 0.3957(11) 0.8873(9) 0.3430(10) 0.040(3) Uani 1 1 d .
H24 H 0.3925 0.8183 0.3235 0.048 Uiso 1 1 calc R
C25 C 0.3384(10) 0.9391(9) 0.4164(8) 0.035(3) Uani 1 1 d .
C26 C 0.2696(12) 0.8859(14) 0.4661(11) 0.055(4) Uani 1 1 d .
C27 C 0.3423(12) 1.0418(11) 0.4450(9) 0.048(3) Uani 1 1 d .
H27 H 0.3044 1.0781 0.4948 0.057 Uiso 1 1 calc R
C28 C 0.4029(13) 1.0881(9) 0.3982(9) 0.044(3) Uani 1 1 d .
H28 H 0.4046 1.1570 0.4167 0.053 Uiso 1 1 calc R
C29 C 0.4614(10) 1.0389(8) 0.3256(8) 0.028(2) Uani 1 1 d .
C30 C 0.5259(10) 1.0973(8) 0.2771(8) 0.029(2) Uani 1 1 d .

loop_
_atom_site_aniso_label
_atom_site_aniso_U_11
_atom_site_aniso_U_22
_atom_site_aniso_U_33
_atom_site_aniso_U_23
_atom_site_aniso_U_13
_atom_site_aniso_U_12
Cd1 0.0249(4) 0.0295(4) 0.0431(5) 0.0150(4) 0.0102(3) 0.0029(3)
Cd2 0.0289(4) 0.0331(4) 0.0315(4) 0.0141(3) 0.0116(3) 0.0036(3)
Cd3 0.0337(5) 0.0353(5) 0.0251(4) 0.0072(3) 0.0083(3) -0.0032(3)
Cl1 0.059(2) 0.0408(17) 0.0398(17) 0.0106(14) -0.0049(15) 0.0038(15)
O1 0.032(4) 0.036(4) 0.043(5) 0.012(4) 0.002(4) 0.009(3)
O2 0.028(5) 0.065(6) 0.053(6) -0.004(5) -0.010(4) 0.009(4)
O3 0.028(4) 0.028(4) 0.056(5) 0.018(4) 0.021(4) 0.003(3)
O4 0.039(5) 0.051(5) 0.040(5) 0.003(4) 0.026(4) 0.005(4)
O5 0.050(5) 0.065(6) 0.051(5) 0.040(5) 0.031(4) 0.017(4)
O6 0.027(4) 0.043(4) 0.025(4) 0.003(3) 0.016(3) -0.009(3)
O7 0.043(5) 0.047(5) 0.036(5) -0.004(4) 0.017(4) -0.014(4)
O8 0.031(4) 0.045(5) 0.044(5) 0.022(4) -0.008(4) -0.015(4)
O9 0.042(5) 0.046(5) 0.087(7) 0.035(5) -0.017(5) -0.008(4)
O10 0.039(5) 0.025(4) 0.058(5) 0.014(4) 0.027(4) 0.006(3)
O11 0.036(4) 0.037(4) 0.043(5) 0.016(4) 0.028(4) 0.010(3)
O12 0.051(5) 0.043(5) 0.069(6) 0.029(5) 0.034(5) 0.017(4)
O13 0.063(7) 0.072(8) 0.091(8) 0.047(7) 0.029(6) -0.012(6)
O14 0.058(6) 0.096(8) 0.071(7) 0.048(6) 0.039(6) 0.004(6)
O15 0.045(5) 0.046(5) 0.057(6) 0.026(5) -0.004(4) 0.014(4)
O16 0.032(5) 0.055(6) 0.060(6) 0.019(5) -0.008(4) 0.005(4)
O17 0.062(7) 0.043(5) 0.065(6) 0.012(5) -0.032(5) -0.006(5)
O18 0.072(8) 0.046(6) 0.092(8) -0.004(6) -0.031(6) 0.009(5)
O19 0.125(15) 0.081(11) 0.31(3) 0.011(14) 0.092(17) -0.029(10)
C1 0.029(6) 0.039(7) 0.036(6) 0.008(5) 0.005(5) -0.002(5)
C2 0.034(6) 0.029(6) 0.039(6) 0.010(5) 0.014(5) 0.005(5)
C3 0.044(7) 0.024(6) 0.075(9) 0.018(6) 0.017(7) 0.005(5)
C4 0.066(9) 0.034(7) 0.061(9) 0.027(7) 0.015(7) 0.019(7)
C5 0.036(7) 0.056(8) 0.064(9) 0.035(7) 0.008(6) 0.015(6)
C6 0.025(6) 0.045(7) 0.046(7) 0.018(6) -0.004(5) 0.001(5)
C7 0.030(6) 0.028(5) 0.038(6) 0.015(5) 0.015(5) -0.001(4)
C8 0.020(5) 0.030(5) 0.031(5) 0.015(5) 0.011(4) 0.006(4)
C9 0.033(6) 0.029(6) 0.025(5) 0.010(5) 0.005(5) 0.005(5)
C10 0.030(6) 0.033(6) 0.031(6) 0.017(5) 0.016(5) 0.013(5)
C11 0.030(6) 0.048(7) 0.028(6) 0.017(5) 0.007(5) 0.016(5)
C12 0.036(6) 0.034(6) 0.045(7) 0.019(5) 0.019(5) 0.004(5)
C13 0.025(6) 0.025(5) 0.052(7) 0.004(5) 0.017(5) 0.002(4)
C14 0.017(5) 0.034(6) 0.029(5) 0.011(5) 0.006(4) 0.003(4)
C15 0.028(6) 0.040(7) 0.036(6) 0.013(5) 0.012(5) 0.004(5)
C16 0.034(6) 0.035(6) 0.042(7) 0.019(6) -0.001(5) -0.006(5)
C17 0.019(5) 0.038(6) 0.039(6) 0.015(5) 0.005(5) -0.003(5)
C18 0.044(8) 0.028(6) 0.075(10) 0.012(6) 0.012(7) 0.001(5)
C19 0.037(7) 0.041(7) 0.041(7) -0.005(6) -0.005(6) -0.003(6)
C20 0.039(8) 0.056(9) 0.066(10) 0.011(8) -0.009(7) -0.021(7)
C21 0.022(6) 0.049(8) 0.076(10) 0.029(7) 0.006(6) 0.007(5)
C22 0.027(6) 0.033(6) 0.027(5) 0.008(5) 0.007(4) -0.005(4)
C23 0.021(5) 0.039(6) 0.034(6) 0.019(5) 0.015(5) 0.010(4)
C24 0.030(6) 0.040(7) 0.057(8) 0.027(6) 0.009(6) -0.008(5)
C25 0.027(6) 0.051(7) 0.028(6) 0.014(5) 0.006(5) -0.004(5)
C26 0.026(7) 0.098(13) 0.050(8) 0.042(9) 0.003(6) 0.001(7)
C27 0.035(7) 0.078(10) 0.032(6) 0.011(7) 0.021(5) 0.003(6)
C28 0.057(8) 0.036(6) 0.042(7) 0.005(6) 0.028(6) -0.007(6)
C29 0.023(5) 0.031(6) 0.034(6) 0.014(5) 0.011(4) 0.010(4)
C30 0.026(6) 0.032(6) 0.031(6) 0.014(5) 0.005(5) 0.007(5)

loop_
_atom_type_symbol
_atom_type_description
_atom_type_scat_dispersion_real
_atom_type_scat_dispersion_imag
_atom_type_scat_source
C C 0.0033 0.0016 'International Tables Vol C Tables 4.2.6.8 and 6.1.1.4'
H H 0.0000 0.0000 'International Tables Vol C Tables 4.2.6.8 and 6.1.1.4'
Cd Cd -0.8075 1.2024 'International Tables Vol C Tables 4.2.6.8 and 6.1.1.4'
Cl Cl 0.1484 0.1585 'International Tables Vol C Tables 4.2.6.8 and 6.1.1.4'
O O 0.0106 0.0060 'International Tables Vol C Tables 4.2.6.8 and 6.1.1.4'

loop_
_geom_angle_atom_site_label_1
_geom_angle_atom_site_label_2
_geom_angle_atom_site_label_3
_geom_angle
_geom_angle_site_symmetry_1
_geom_angle_site_symmetry_3
O1 Cd1 O3 72.3(3) . .
O1 Cd1 O5 79.0(3) . 2_775
O1 Cd1 O6 140.9(3) . .
O1 Cd1 O8 87.9(3) . .
O1 Cd1 O10 82.6(3) . .
O3 Cd1 O10 144.4(2) . .
O5 Cd1 O3 81.3(3) 2_775 .
O5 Cd1 O10 118.8(3) 2_775 .
O6 Cd1 O3 70.1(3) . .
O6 Cd1 O5 85.2(3) . 2_775
O6 Cd1 O8 98.9(3) . .
O6 Cd1 O10 135.8(2) . .
O8 Cd1 O3 84.7(3) . .
O8 Cd1 O5 163.1(3) . 2_775
O8 Cd1 O10 69.2(3) . .
O11 Cd1 O1 121.7(3) . .
O11 Cd1 O3 148.5(3) . .
O11 Cd1 O5 74.9(3) . 2_775
O11 Cd1 O6 87.4(3) . .
O11 Cd1 O8 121.4(3) . .
O11 Cd1 O10 66.8(2) . .
Cl1 Cd2 H15B 71.8 . .
Cl1 Cd2 H16B 163.9 . .
O4 Cd2 Cl1 98.3(2) 2_775 .
O4 Cd2 O11 114.8(3) 2_775 .
O4 Cd2 O12 167.5(3) 2_775 .
O4 Cd2 O15 101.7(3) 2_775 .
O4 Cd2 H15B 104.0 2_775 .
O4 Cd2 O16 87.5(3) 2_775 .
O4 Cd2 H16B 73.7 2_775 .
O11 Cd2 Cl1 92.5(2) . .
O11 Cd2 O12 53.8(3) . .
O11 Cd2 H15B 140.0 . .
O11 Cd2 O16 86.9(3) . .
O11 Cd2 H16B 78.8 . .
O12 Cd2 Cl1 88.1(2) . .
O12 Cd2 H15B 88.2 . .
O12 Cd2 H16B 97.4 . .
O15 Cd2 Cl1 91.8(2) . .
O15 Cd2 O11 142.2(3) . .
O15 Cd2 O12 88.8(3) . .
O15 Cd2 H15B 20.1 . .
O15 Cd2 O16 84.9(3) . .
O15 Cd2 H16B 103.4 . .
H15B Cd2 H16B 123.4 . .
O16 Cd2 Cl1 173.8(3) . .
O16 Cd2 O12 86.7(3) . .
O16 Cd2 H15B 104.9 . .
O16 Cd2 H16B 21.3 . .
Cl1 Cd3 O13 94.3(3) . 2_676
Cl1 Cd3 H17A 177.0 . .
Cl1 Cd3 H18B 68.8 . .
O6 Cd3 Cl1 93.1(2) . .
O6 Cd3 O7 53.9(2) . .
O6 Cd3 O13 129.9(3) . 2_676
O6 Cd3 H17A 86.3 . .
O6 Cd3 H18B 144.6 . .
O7 Cd3 Cl1 85.5(2) . .
O7 Cd3 O13 176.2(3) . 2_676
O7 Cd3 H17A 96.5 . .
O7 Cd3 H18B 93.3 . .
O13 Cd3 H17A 83.9 2_676 .
O13 Cd3 H18B 83.0 2_676 .
O14 Cd3 Cl1 116.1(3) 2_676 .
O14 Cd3 O6 79.7(3) 2_676 .
O14 Cd3 O7 130.5(3) 2_676 .
O14 Cd3 O13 52.9(4) 2_676 2_676
O14 Cd3 O17 80.7(4) 2_676 .
O14 Cd3 H17A 60.8 2_676 .
O14 Cd3 O18 126.9(4) 2_676 .
O14 Cd3 H18B 135.3 2_676 .
O17 Cd3 Cl1 163.2(3) . .
O17 Cd3 O6 90.0(3) . .
O17 Cd3 O7 83.0(4) . .
O17 Cd3 O13 96.4(4) . 2_676
O17 Cd3 H17A 19.9 . .
O17 Cd3 H18B 99.6 . .
H17A Cd3 H18B 113.2 . .
O18 Cd3 Cl1 89.0(3) . .
O18 Cd3 O6 148.6(4) . .
O18 Cd3 O7 95.2(4) . .
O18 Cd3 O13 81.0(4) . 2_676
O18 Cd3 O17 79.9(3) . .
O18 Cd3 H17A 93.1 . .
O18 Cd3 H18B 20.2 . .
Cd2 Cl1 Cd3 111.67(12) . .
C1 O1 Cd1 137.0(7) . .
C7 O3 Cd1 116.4(6) . .
C8 O3 Cd1 124.2(6) . .
C8 O3 C7 119.2(8) . .
C11 O4 Cd2 104.5(7) . 2_775
C11 O5 Cd1 151.8(8) . 2_775
Cd1 O6 Cd3 125.7(3) . .
C15 O6 Cd1 136.7(7) . .
C15 O6 Cd3 94.3(6) . .
C15 O7 Cd3 92.3(7) . .
C16 O8 Cd1 134.1(7) . .
C16 O9 H9 113.0 . .
C22 O10 Cd1 112.5(6) . .
C22 O10 C23 117.2(8) . .
C23 O10 Cd1 126.5(6) . .
Cd1 O11 Cd2 116.6(3) . .
C30 O11 Cd1 147.1(7) . .
C30 O11 Cd2 96.3(6) . .
C30 O12 Cd2 88.5(7) . .
C26 O13 Cd3 84.0(9) . 2_676
C26 O14 Cd3 99.2(10) . 2_676
Cd2 O15 H15A 121.7 . .
Cd2 O15 H15B 47.3 . .
H15A O15 H15B 154.8 . .
Cd2 O16 H16A 90.6 . .
Cd2 O16 H16B 62.3 . .
H16A O16 H16B 140.8 . .
Cd3 O17 H17A 48.8 . .
Cd3 O17 H17B 134.3 . .
H17A O17 H17B 143.4 . .
Cd3 O18 H18A 121.8 . .
Cd3 O18 H18B 48.9 . .
H18A O18 H18B 150.5 . .
H19A O19 H19B 99.8 . .
O1 C1 C2 118.1(10) . .
O2 C1 O1 123.9(11) . .
O2 C1 C2 118.0(11) . .
C3 C2 C1 116.4(11) . .
C7 C2 C1 125.8(10) . .
C7 C2 C3 117.7(11) . .
C2 C3 H3 120.0 . .
C2 C3 C4 120.1(12) . .
C4 C3 H3 120.0 . .
C3 C4 H4 119.8 . .
C5 C4 C3 120.4(11) . .
C5 C4 H4 119.8 . .
C4 C5 H5 120.0 . .
C4 C5 C6 120.0(11) . .
C6 C5 H5 120.0 . .
C5 C6 H6 120.7 . .
C5 C6 C7 118.6(11) . .
C7 C6 H6 120.7 . .
C2 C7 O3 119.8(10) . .
C2 C7 C6 123.0(10) . .
C6 C7 O3 117.2(10) . .
O3 C8 C14 119.5(9) . .
C9 C8 O3 119.3(9) . .
C9 C8 C14 121.0(9) . .
C8 C9 H9A 120.4 . .
C8 C9 C10 119.2(10) . .
C10 C9 H9A 120.4 . .
C9 C10 C11 120.3(10) . .
C12 C10 C9 121.0(10) . .
C12 C10 C11 118.7(10) . .
O4 C11 O5 122.5(10) . .
O4 C11 C10 119.2(10) . .
O5 C11 C10 118.3(10) . .
C10 C12 H12 120.3 . .
C13 C12 C10 119.4(10) . .
C13 C12 H12 120.3 . .
C12 C13 H13 119.3 . .
C12 C13 C14 121.5(10) . .
C14 C13 H13 119.3 . .
C8 C14 C13 117.9(9) . .
C8 C14 C15 124.5(9) . .
C13 C14 C15 117.5(10) . .
O6 C15 C14 121.3(10) . .
O7 C15 O6 119.6(10) . .
O7 C15 C14 119.2(10) . .
O8 C16 C17 120.4(10) . .
O9 C16 O8 122.9(11) . .
O9 C16 C17 116.6(10) . .
C18 C17 C16 120.0(11) . .
C18 C17 C22 116.6(10) . .
C22 C17 C16 123.4(10) . .
C17 C18 H18 118.4 . .
C19 C18 C17 123.3(12) . .
C19 C18 H18 118.4 . .
C18 C19 H19 120.6 . .
C18 C19 C20 118.7(12) . .
C20 C19 H19 120.6 . .
C19 C20 H20 119.8 . .
C21 C20 C19 120.5(12) . .
C21 C20 H20 119.8 . .
C20 C21 H21 119.7 . .
C20 C21 C22 120.5(12) . .
C22 C21 H21 119.7 . .
O10 C22 C17 120.8(9) . .
O10 C22 C21 118.9(10) . .
C17 C22 C21 120.2(10) . .
C24 C23 O10 121.3(10) . .
C29 C23 O10 118.7(9) . .
C29 C23 C24 119.9(10) . .
C23 C24 H24 119.7 . .
C25 C24 C23 120.5(11) . .
C25 C24 H24 119.7 . .
C24 C25 C26 121.1(12) . .
C24 C25 C27 119.7(11) . .
C27 C25 C26 119.2(12) . .
O13 C26 O14 123.3(14) . .
O13 C26 C25 119.2(14) . .
O14 C26 C25 117.3(15) . .
C25 C27 H27 120.9 . .
C28 C27 C25 118.3(11) . .
C28 C27 H27 120.9 . .
C27 C28 H28 118.3 . .
C27 C28 C29 123.4(12) . .
C29 C28 H28 118.3 . .
C23 C29 C30 122.3(9) . .
C28 C29 C23 118.1(10) . .
C28 C29 C30 119.6(10) . .
O11 C30 C29 120.5(9) . .
O12 C30 O11 121.4(10) . .
O12 C30 C29 118.0(9) . .

loop_
_geom_bond_atom_site_label_1
_geom_bond_atom_site_label_2
_geom_bond_distance
_geom_bond_site_symmetry_2
Cd1 O1 2.218(8) .
Cd1 O3 2.479(7) .
Cd1 O5 2.416(8) 2_775
Cd1 O6 2.241(7) .
Cd1 O8 2.250(8) .
Cd1 O10 2.614(8) .
Cd1 O11 2.206(7) .
Cd2 Cl1 2.554(3) .
Cd2 O4 2.258(7) 2_775
Cd2 O11 2.312(7) .
Cd2 O12 2.495(8) .
Cd2 O15 2.285(8) .
Cd2 H15B 1.8191 .
Cd2 O16 2.326(8) .
Cd2 H16B 2.0724 .
Cd3 Cl1 2.581(3) .
Cd3 O6 2.365(7) .
Cd3 O7 2.430(8) .
Cd3 O13 2.612(11) 2_676
Cd3 O14 2.268(10) 2_676
Cd3 O17 2.331(9) .
Cd3 H17A 1.8834 .
Cd3 O18 2.299(10) .
Cd3 H18B 1.8542 .
O1 C1 1.278(14) .
O2 C1 1.226(14) .
O3 C7 1.407(12) .
O3 C8 1.382(12) .
O4 Cd2 2.258(7) 2_775
O4 C11 1.255(14) .
O5 Cd1 2.416(8) 2_775
O5 C11 1.259(14) .
O6 C15 1.277(13) .
O7 C15 1.237(14) .
O8 C16 1.250(13) .
O9 H9 0.7793 .
O9 C16 1.241(14) .
O10 C22 1.373(13) .
O10 C23 1.409(12) .
O11 C30 1.266(13) .
O12 C30 1.235(13) .
O13 Cd3 2.612(10) 2_676
O13 C26 1.228(19) .
O14 Cd3 2.268(10) 2_676
O14 C26 1.267(18) .
O15 H15A 0.8501 .
O15 H15B 0.8493 .
O16 H16A 0.8518 .
O16 H16B 0.8496 .
O17 H17A 0.8502 .
O17 H17B 0.8495 .
O18 H18A 0.8355 .
O18 H18B 0.8499 .
O19 H19A 0.8506 .
O19 H19B 0.8542 .
C1 C2 1.515(16) .
C2 C3 1.391(15) .
C2 C7 1.368(15) .
C3 H3 0.9300 .
C3 C4 1.402(18) .
C4 H4 0.9300 .
C4 C5 1.371(19) .
C5 H5 0.9300 .
C5 C6 1.379(17) .
C6 H6 0.9300 .
C6 C7 1.387(15) .
C8 C9 1.381(14) .
C8 C14 1.392(14) .
C9 H9A 0.9300 .
C9 C10 1.385(15) .
C10 C11 1.535(14) .
C10 C12 1.374(15) .
C12 H12 0.9300 .
C12 C13 1.366(15) .
C13 H13 0.9300 .
C13 C14 1.400(15) .
C14 C15 1.492(15) .
C16 C17 1.503(15) .
C17 C18 1.392(16) .
C17 C22 1.401(15) .
C18 H18 0.9300 .
C18 C19 1.372(18) .
C19 H19 0.9300 .
C19 C20 1.385(19) .
C20 H20 0.9300 .
C20 C21 1.358(19) .
C21 H21 0.9300 .
C21 C22 1.408(16) .
C23 C24 1.383(15) .
C23 C29 1.377(15) .
C24 H24 0.9300 .
C24 C25 1.372(17) .
C25 C26 1.510(17) .
C25 C27 1.385(18) .
C27 H27 0.9300 .
C27 C28 1.359(17) .
C28 H28 0.9300 .
C28 C29 1.363(15) .
C29 C30 1.519(15) .

loop_
_geom_hbond_atom_site_label_D
_geom_hbond_atom_site_label_H
_geom_hbond_atom_site_label_A
_geom_hbond_distance_DH
_geom_hbond_distance_HA
_geom_hbond_distance_DA
_geom_hbond_angle_DHA
_geom_hbond_site_symmetry_A
O15 H15A O2 0.85 1.86 2.706(12) 179.6 2_675
O15 H15B Cl1 0.85 2.63 3.481(9) 179.9 .
O16 H16B O5 0.85 2.10 2.953(12) 179.5 2_775
O17 H17A O14 0.85 2.13 2.979(14) 179.5 2_676
O17 H17B O8 0.85 1.80 2.651(12) 179.4 2_776
O18 H18B Cl1 0.85 2.58 3.427(11) 179.9 .

loop_
_geom_torsion_atom_site_label_1
_geom_torsion_atom_site_label_2
_geom_torsion_atom_site_label_3
_geom_torsion_atom_site_label_4
_geom_torsion
_geom_torsion_site_symmetry_1
Cd1 O1 C1 O2 176.7(9) .
Cd1 O1 C1 C2 -4.5(17) .
Cd1 O3 C7 C2 49.8(12) .
Cd1 O3 C7 C6 -128.9(9) .
Cd1 O3 C8 C9 -134.6(8) .
Cd1 O3 C8 C14 40.2(12) .
Cd1 O5 C11 O4 69(2) 2_775
Cd1 O5 C11 C10 -112.3(16) 2_775
Cd1 O6 C15 O7 159.7(8) .
Cd1 O6 C15 C14 -19.4(17) .
Cd1 O8 C16 O9 160.6(10) .
Cd1 O8 C16 C17 -16.4(18) .
Cd1 O10 C22 C17 49.6(12) .
Cd1 O10 C22 C21 -125.9(10) .
Cd1 O10 C23 C24 -139.7(9) .
Cd1 O10 C23 C29 39.9(13) .
Cd1 O11 C30 O12 -178.4(9) .
Cd1 O11 C30 C29 3(2) .
Cd2 O4 C11 O5 17.1(13) 2_775
Cd2 O4 C11 C10 -161.2(8) 2_775
Cd2 O11 C30 O12 -0.8(12) .
Cd2 O11 C30 C29 -179.5(8) .
Cd2 O12 C30 O11 0.7(11) .
Cd2 O12 C30 C29 179.5(9) .
Cd3 O6 C15 O7 0.7(12) .
Cd3 O6 C15 C14 -178.4(9) .
Cd3 O7 C15 O6 -0.7(11) .
Cd3 O7 C15 C14 178.4(9) .
Cd3 O13 C26 O14 7.6(13) 2_676
Cd3 O13 C26 C25 -166.4(11) 2_676
Cd3 O14 C26 O13 -8.9(15) 2_676
Cd3 O14 C26 C25 165.3(9) 2_676
O1 C1 C2 C3 148.3(12) .
O1 C1 C2 C7 -28.7(17) .
O2 C1 C2 C3 -32.7(17) .
O2 C1 C2 C7 150.2(12) .
O3 C8 C9 C10 174.8(9) .
O3 C8 C14 C13 -175.1(9) .
O3 C8 C14 C15 3.6(15) .
O8 C16 C17 C18 151.1(13) .
O8 C16 C17 C22 -29.5(18) .
O9 C16 C17 C18 -26.2(18) .
O9 C16 C17 C22 153.3(12) .
O10 C23 C24 C25 178.6(10) .
O10 C23 C29 C28 -179.1(10) .
O10 C23 C29 C30 1.8(15) .
C1 C2 C3 C4 -176.7(12) .
C1 C2 C7 O3 -0.4(17) .
C1 C2 C7 C6 178.2(11) .
C2 C3 C4 C5 -3(2) .
C3 C2 C7 O3 -177.5(10) .
C3 C2 C7 C6 1.2(18) .
C3 C4 C5 C6 3(2) .
C4 C5 C6 C7 -1(2) .
C5 C6 C7 O3 177.7(11) .
C5 C6 C7 C2 -1.0(18) .
C7 O3 C8 C9 39.0(14) .
C7 O3 C8 C14 -146.2(10) .
C7 C2 C3 C4 0.6(19) .
C8 O3 C7 C2 -124.3(11) .
C8 O3 C7 C6 56.9(14) .
C8 C9 C10 C11 -178.5(9) .
C8 C9 C10 C12 -0.1(16) .
C8 C14 C15 O6 -18.7(17) .
C8 C14 C15 O7 162.2(11) .
C9 C8 C14 C13 -0.4(15) .
C9 C8 C14 C15 178.3(10) .
C9 C10 C11 O4 -16.5(15) .
C9 C10 C11 O5 165.2(10) .
C9 C10 C12 C13 0.5(17) .
C10 C12 C13 C14 -0.8(17) .
C11 C10 C12 C13 178.9(10) .
C12 C10 C11 O4 165.1(10) .
C12 C10 C11 O5 -13.2(15) .
C12 C13 C14 C8 0.8(16) .
C12 C13 C14 C15 -178.0(10) .
C13 C14 C15 O6 160.0(10) .
C13 C14 C15 O7 -19.1(16) .
C14 C8 C9 C10 0.1(15) .
C16 C17 C18 C19 -177.4(13) .
C16 C17 C22 O10 2.9(16) .
C16 C17 C22 C21 178.3(11) .
C17 C18 C19 C20 -4(2) .
C18 C17 C22 O10 -177.7(11) .
C18 C17 C22 C21 -2.2(17) .
C18 C19 C20 C21 3(2) .
C19 C20 C21 C22 -2(2) .
C20 C21 C22 O10 177.4(12) .
C20 C21 C22 C17 2(2) .
C22 O10 C23 C24 16.7(15) .
C22 O10 C23 C29 -163.7(10) .
C22 C17 C18 C19 3(2) .
C23 O10 C22 C17 -110.0(11) .
C23 O10 C22 C21 74.5(13) .
C23 C24 C25 C26 179.8(11) .
C23 C24 C25 C27 0.5(18) .
C23 C29 C30 O11 -27.2(16) .
C23 C29 C30 O12 154.0(11) .
C24 C23 C29 C28 0.5(17) .
C24 C23 C29 C30 -178.6(10) .
C24 C25 C26 O13 -9.1(18) .
C24 C25 C26 O14 176.4(12) .
C24 C25 C27 C28 0.4(18) .
C25 C27 C28 C29 -1(2) .
C26 C25 C27 C28 -179.0(12) .
C27 C25 C26 O13 170.2(12) .
C27 C25 C26 O14 -4.2(17) .
C27 C28 C29 C23 0.4(19) .
C27 C28 C29 C30 179.5(12) .
C28 C29 C30 O11 153.6(11) .
C28 C29 C30 O12 -25.1(16) .
C29 C23 C24 C25 -1.0(17) .

loop_
_smtbx_masks_void_nr
_smtbx_masks_void_average_x
_smtbx_masks_void_average_y
_smtbx_masks_void_average_z
_smtbx_masks_void_volume
_smtbx_masks_void_count_electrons
1 0.144 0.500 0.500 454.7 0.0
